data_7053428
loop_
_publ_author_name
'Beeren, Sophie R.'
'Dabb, Serin L.'
'Edwards, Gavin'
'Smith, Matthew K.'
'Willis, Anthony C.'
'Messerle, Barbara A.'

_publ_section_title
;
 Improving intramolecular hydroamination Rh(i) and Ir(i) catalysts through
 targeted ligand modification
;
_journal_issue 6
_journal_name_full 'New Journal of Chemistry'
_journal_page_first 1200
_journal_paper_doi 10.1039/b9nj00759h
_journal_volume 34
_journal_year 2010
_chemical_formula_sum 'C19 H17 F3 N2 O4 P Rh S'
_chemical_formula_weight 560.29
_chemical_name_systematic
;
?
;
_space_group_IT_number 14
_symmetry_cell_setting monoclinic
_symmetry_space_group_name_Hall '-P 2ybc'
_symmetry_space_group_name_H-M 'P 1 21/c 1'
_atom_sites_solution_hydrogens geom
_atom_sites_solution_primary direct
_atom_sites_solution_secondary difmap
_audit_creation_method SHELXL-97
_cell_angle_alpha 90.00
_cell_angle_beta 94.51(3)
_cell_angle_gamma 90.00
_cell_formula_units_Z 4
_cell_length_a 12.002(2)
_cell_length_b 11.376(2)
_cell_length_c 15.535(3)
_cell_measurement_reflns_used 23767
_cell_measurement_temperature 200(2)
_cell_measurement_theta_max 27.48
_cell_measurement_theta_min 2.91
_cell_volume 2114.5(7)
_computing_cell_refinement DENZO-SMN
_computing_data_collection 'Nonius Collect'
_computing_data_reduction 'X -Seed'
_computing_molecular_graphics 'X-Seed / POV-Ray'
_computing_publication_material 'Microsoft Office 2000'
_computing_structure_refinement 'SHELXL-97 (Sheldrick, 1997)'
_computing_structure_solution 'SHELXS-97 (Sheldrick, 1990)'
_diffrn_ambient_temperature 200(2)
_diffrn_measured_fraction_theta_full 0.996
_diffrn_measured_fraction_theta_max 0.996
_diffrn_measurement_device_type CCD
_diffrn_measurement_method ' \f and \w scans with CCD '
_diffrn_radiation_monochromator graphite
_diffrn_radiation_source 'fine-focus sealed tube'
_diffrn_radiation_type MoK\a
_diffrn_radiation_wavelength 0.71073
_diffrn_reflns_av_R_equivalents 0.0810
_diffrn_reflns_av_sigmaI/netI 0.0399
_diffrn_reflns_limit_h_max 15
_diffrn_reflns_limit_h_min -15
_diffrn_reflns_limit_k_max 13
_diffrn_reflns_limit_k_min -14
_diffrn_reflns_limit_l_max 20
_diffrn_reflns_limit_l_min -20
_diffrn_reflns_number 46655
_diffrn_reflns_theta_full 27.53
_diffrn_reflns_theta_max 27.53
_diffrn_reflns_theta_min 3.02
_diffrn_standards_decay_% 0.00
_diffrn_standards_interval_count 0
_diffrn_standards_interval_time 0
_diffrn_standards_number 0
_exptl_absorpt_coefficient_mu 1.038
_exptl_absorpt_correction_T_max 0.884
_exptl_absorpt_correction_T_min 0.834
_exptl_absorpt_correction_type integration
_exptl_absorpt_process_details
;
Gaussian integration (Coppens, 1970)
;
_exptl_crystal_colour orange
_exptl_crystal_density_diffrn 1.760
_exptl_crystal_density_method 'not measured'
_exptl_crystal_description prism
_exptl_crystal_F_000 1120
_exptl_crystal_size_max 0.24
_exptl_crystal_size_mid 0.19
_exptl_crystal_size_min 0.14
_refine_diff_density_max 0.707
_refine_diff_density_min -0.728
_refine_diff_density_rms 0.095
_refine_ls_extinction_coef 0.0018(3)
_refine_ls_extinction_expression Fc^*^=kFc[1+0.001xFc^2^\l^3^/sin(2\q)]^-1/4^
_refine_ls_extinction_method SHELXL
_refine_ls_goodness_of_fit_ref 1.005
_refine_ls_hydrogen_treatment constr
_refine_ls_matrix_type full
_refine_ls_number_parameters 281
_refine_ls_number_reflns 4871
_refine_ls_number_restraints 0
_refine_ls_restrained_S_all 1.005
_refine_ls_R_factor_all 0.0600
_refine_ls_R_factor_gt 0.0371
_refine_ls_shift/su_max 0.002
_refine_ls_shift/su_mean 0.000
_refine_ls_structure_factor_coef Fsqd
_refine_ls_weighting_details 'calc w=1/[\s^2^(Fo^2^)+(0.0568P)^2^+0.8948P] where P=(Fo^2^+2Fc^2^)/3'
_refine_ls_weighting_scheme calc
_refine_ls_wR_factor_gt 0.0862
_refine_ls_wR_factor_ref 0.0985
_reflns_number_gt 3699
_reflns_number_total 4871
_reflns_threshold_expression >2sigma(I)
_cod_data_source_file b9nj00759h.txt
_cod_data_source_block c:serin1
_cod_original_sg_symbol_H-M P21/c
_cod_database_code 7053428

loop_
_symmetry_equiv_pos_as_xyz
'x, y, z'
'-x, y+1/2, -z+1/2'
'-x, -y, -z'
'x, -y-1/2, z-1/2'

loop_
_atom_site_label
_atom_site_type_symbol
_atom_site_fract_x
_atom_site_fract_y
_atom_site_fract_z
_atom_site_U_iso_or_equiv
_atom_site_adp_type
_atom_site_occupancy
_atom_site_symmetry_multiplicity
_atom_site_calc_flag
_atom_site_refinement_flags
Rh1 Rh 0.317912(19) 0.08771(2) 0.932111(15) 0.02821(10) Uani 1 1 d .
S1 S 0.28158(7) -0.20355(7) 0.91311(6) 0.0365(2) Uani 1 1 d .
P1 P 0.31057(6) 0.28044(7) 0.92377(5) 0.02786(18) Uani 1 1 d .
F1 F 0.1348(3) -0.1606(3) 1.0234(3) 0.1076(13) Uani 1 1 d .
O1 O 0.0979(2) 0.0999(2) 1.0053(2) 0.0682(9) Uani 1 1 d .
C1 C 0.1827(3) 0.0945(3) 0.9773(3) 0.0412(8) Uani 1 1 d .
F2 F 0.12041(19) -0.3319(2) 0.96637(17) 0.0635(7) Uani 1 1 d .
O2 O 0.33741(19) -0.10061(18) 0.95169(16) 0.0357(5) Uani 1 1 d .
C2 C 0.1912(3) -0.2480(3) 0.9960(3) 0.0478(9) Uani 1 1 d .
F3 F 0.2523(3) -0.2911(3) 1.06369(17) 0.0843(9) Uani 1 1 d .
O3 O 0.3561(2) -0.3006(2) 0.9081(2) 0.0641(8) Uani 1 1 d .
O4 O 0.2077(3) -0.1799(3) 0.8390(2) 0.0829(12) Uani 1 1 d .
N11 N 0.4730(2) 0.0763(2) 0.87767(17) 0.0297(6) Uani 1 1 d .
C11 C 0.5389(3) -0.0192(3) 0.8782(2) 0.0338(7) Uani 1 1 d .
H11 H 0.5229 -0.0917 0.9049 0.041 Uiso 1 1 calc R
N12 N 0.5267(2) 0.1590(2) 0.83336(17) 0.0327(6) Uani 1 1 d .
C12 C 0.6334(3) 0.0018(3) 0.8347(2) 0.0371(8) Uani 1 1 d .
H12 H 0.6927 -0.0512 0.8261 0.045 Uiso 1 1 calc R
C13 C 0.6225(3) 0.1158(3) 0.8066(2) 0.0392(8) Uani 1 1 d .
H13 H 0.6736 0.1571 0.7740 0.047 Uiso 1 1 calc R
C14 C 0.4794(3) 0.2746(3) 0.8131(2) 0.0374(8) Uani 1 1 d .
H14A H 0.4140 0.2655 0.7708 0.045 Uiso 1 1 calc R
H14B H 0.5357 0.3227 0.7859 0.045 Uiso 1 1 calc R
C15 C 0.4430(3) 0.3396(3) 0.8928(2) 0.0352(7) Uani 1 1 d .
H15A H 0.4346 0.4244 0.8797 0.042 Uiso 1 1 calc R
H15B H 0.5010 0.3306 0.9413 0.042 Uiso 1 1 calc R
C21 C 0.2093(3) 0.3428(3) 0.8434(2) 0.0296(7) Uani 1 1 d .
C22 C 0.1986(3) 0.4651(3) 0.8358(2) 0.0339(7) Uani 1 1 d .
H22 H 0.2439 0.5150 0.8730 0.041 Uiso 1 1 calc R
C23 C 0.1221(3) 0.5136(3) 0.7742(2) 0.0409(8) Uani 1 1 d .
H23 H 0.1149 0.5965 0.7694 0.049 Uiso 1 1 calc R
C24 C 0.0561(3) 0.4406(4) 0.7196(2) 0.0449(9) Uani 1 1 d .
H24 H 0.0039 0.4737 0.6772 0.054 Uiso 1 1 calc R
C25 C 0.0663(3) 0.3209(3) 0.7271(3) 0.0523(10) Uani 1 1 d .
H25 H 0.0206 0.2714 0.6899 0.063 Uiso 1 1 calc R
C26 C 0.1424(3) 0.2714(3) 0.7884(2) 0.0408(8) Uani 1 1 d .
H26 H 0.1488 0.1884 0.7928 0.049 Uiso 1 1 calc R
C31 C 0.2832(3) 0.3582(3) 1.02226(19) 0.0305(7) Uani 1 1 d .
C32 C 0.1751(3) 0.3898(3) 1.0381(2) 0.0385(8) Uani 1 1 d .
H32 H 0.1151 0.3718 0.9966 0.046 Uiso 1 1 calc R
C33 C 0.1532(3) 0.4472(3) 1.1137(2) 0.0467(9) Uani 1 1 d .
H33 H 0.0787 0.4684 1.1236 0.056 Uiso 1 1 calc R
C34 C 0.2400(4) 0.4738(3) 1.1747(2) 0.0494(10) Uani 1 1 d .
H34 H 0.2255 0.5136 1.2264 0.059 Uiso 1 1 calc R
C35 C 0.3471(3) 0.4419(3) 1.1597(2) 0.0447(9) Uani 1 1 d .
H35 H 0.4065 0.4608 1.2014 0.054 Uiso 1 1 calc R
C36 C 0.3707(3) 0.3833(3) 1.0856(2) 0.0386(8) Uani 1 1 d .
H36 H 0.4451 0.3600 1.0772 0.046 Uiso 1 1 calc R

loop_
_atom_site_aniso_label
_atom_site_aniso_U_11
_atom_site_aniso_U_22
_atom_site_aniso_U_33
_atom_site_aniso_U_23
_atom_site_aniso_U_13
_atom_site_aniso_U_12
Rh1 0.02807(15) 0.02521(15) 0.03141(15) 0.00024(10) 0.00266(10) -0.00210(10)
S1 0.0371(4) 0.0341(4) 0.0376(4) -0.0001(3) -0.0004(3) -0.0081(4)
P1 0.0277(4) 0.0251(4) 0.0308(4) -0.0018(3) 0.0023(3) -0.0024(3)
F1 0.092(2) 0.0593(18) 0.184(4) -0.022(2) 0.088(2) -0.0070(16)
O1 0.0459(17) 0.0526(18) 0.111(3) 0.0007(16) 0.0389(17) -0.0028(13)
C1 0.039(2) 0.0256(17) 0.059(2) -0.0013(15) 0.0056(17) -0.0047(14)
F2 0.0493(13) 0.0519(14) 0.0897(18) 0.0041(13) 0.0073(12) -0.0221(11)
O2 0.0346(12) 0.0251(12) 0.0472(14) 0.0014(10) 0.0015(10) -0.0041(9)
C2 0.040(2) 0.0349(19) 0.070(3) 0.0013(18) 0.0112(18) -0.0037(16)
F3 0.112(2) 0.086(2) 0.0532(15) 0.0229(14) -0.0046(15) -0.0392(18)
O3 0.0479(16) 0.0388(15) 0.108(3) -0.0223(15) 0.0205(16) -0.0046(13)
O4 0.098(3) 0.084(2) 0.0595(19) 0.0287(17) -0.0391(18) -0.043(2)
N11 0.0278(13) 0.0315(14) 0.0298(14) -0.0002(11) 0.0019(11) -0.0029(11)
C11 0.0373(17) 0.0338(17) 0.0300(16) -0.0008(13) 0.0007(13) 0.0026(14)
N12 0.0301(14) 0.0351(15) 0.0336(14) 0.0015(12) 0.0073(11) -0.0016(11)
C12 0.0333(17) 0.043(2) 0.0353(18) -0.0032(15) 0.0061(14) 0.0063(14)
C13 0.0332(18) 0.048(2) 0.0377(18) -0.0028(16) 0.0087(14) 0.0017(15)
C14 0.0383(18) 0.0299(17) 0.0452(19) 0.0075(15) 0.0104(15) -0.0006(14)
C15 0.0323(17) 0.0310(17) 0.0426(19) -0.0020(14) 0.0043(14) -0.0037(13)
C21 0.0306(16) 0.0301(16) 0.0285(15) -0.0021(13) 0.0048(12) 0.0013(13)
C22 0.0361(17) 0.0281(16) 0.0377(18) -0.0038(14) 0.0037(14) -0.0010(14)
C23 0.043(2) 0.0361(19) 0.045(2) 0.0046(16) 0.0093(16) 0.0096(15)
C24 0.0349(19) 0.057(2) 0.042(2) 0.0068(17) -0.0032(15) 0.0080(17)
C25 0.055(2) 0.047(2) 0.052(2) -0.0068(18) -0.0178(19) 0.0040(18)
C26 0.049(2) 0.0313(18) 0.0411(19) -0.0051(15) -0.0051(16) 0.0008(16)
C31 0.0376(17) 0.0235(15) 0.0305(16) 0.0015(13) 0.0020(13) -0.0040(13)
C32 0.0408(19) 0.0417(19) 0.0333(17) -0.0036(15) 0.0047(14) -0.0050(15)
C33 0.057(2) 0.045(2) 0.040(2) -0.0019(16) 0.0196(18) 0.0016(18)
C34 0.080(3) 0.037(2) 0.0331(19) -0.0044(16) 0.0142(19) -0.006(2)
C35 0.065(3) 0.0372(19) 0.0301(18) -0.0020(14) -0.0056(17) -0.0133(18)
C36 0.045(2) 0.0354(18) 0.0339(18) 0.0011(14) -0.0047(15) -0.0040(15)

loop_
_atom_type_symbol
_atom_type_description
_atom_type_scat_dispersion_real
_atom_type_scat_dispersion_imag
_atom_type_scat_source
C C 0.0033 0.0016 'International Tables Vol C Tables 4.2.6.8 and 6.1.1.4'
H H 0.0000 0.0000 'International Tables Vol C Tables 4.2.6.8 and 6.1.1.4'
N N 0.0061 0.0033 'International Tables Vol C Tables 4.2.6.8 and 6.1.1.4'
O O 0.0106 0.0060 'International Tables Vol C Tables 4.2.6.8 and 6.1.1.4'
F F 0.0171 0.0103 'International Tables Vol C Tables 4.2.6.8 and 6.1.1.4'
P P 0.1023 0.0942 'International Tables Vol C Tables 4.2.6.8 and 6.1.1.4'
S S 0.1246 0.1234 'International Tables Vol C Tables 4.2.6.8 and 6.1.1.4'
Rh Rh -1.1178 0.9187 'International Tables Vol C Tables 4.2.6.8 and 6.1.1.4'

loop_
_exptl_crystal_face_index_h
_exptl_crystal_face_index_k
_exptl_crystal_face_index_l
_exptl_crystal_face_perp_dist
1 0 0 0.060
-1 0 0 0.080
0 1 0 0.130
0 -1 0 0.110
0 0 1 0.110
0 0 -1 0.080
0 5 6 0.101
0 -5 4 0.092
0 1 -3 0.091
3 2 0 0.084
-5 4 0 0.099

loop_
_geom_angle_atom_site_label_1
_geom_angle_atom_site_label_2
_geom_angle_atom_site_label_3
_geom_angle
C1 Rh1 N11 178.52(13)
C1 Rh1 O2 94.43(12)
N11 Rh1 O2 84.65(9)
C1 Rh1 P1 87.00(10)
N11 Rh1 P1 94.03(7)
O2 Rh1 P1 174.15(7)
O4 S1 O3 117.1(2)
O4 S1 O2 114.75(17)
O3 S1 O2 112.03(16)
O4 S1 C2 104.9(2)
O3 S1 C2 103.60(19)
O2 S1 C2 102.31(16)
C21 P1 C31 103.48(14)
C21 P1 C15 102.93(15)
C31 P1 C15 105.14(15)
C21 P1 Rh1 116.86(10)
C31 P1 Rh1 116.38(10)
C15 P1 Rh1 110.59(11)
O1 C1 Rh1 179.3(3)
S1 O2 Rh1 133.99(15)
F1 C2 F3 107.1(4)
F1 C2 F2 109.1(3)
F3 C2 F2 107.8(3)
F1 C2 S1 112.1(3)
F3 C2 S1 109.9(3)
F2 C2 S1 110.7(3)
C11 N11 N12 105.1(3)
C11 N11 Rh1 125.8(2)
N12 N11 Rh1 129.0(2)
N11 C11 C12 111.2(3)
C13 N12 N11 110.8(3)
C13 N12 C14 126.2(3)
N11 N12 C14 122.8(3)
C13 C12 C11 104.9(3)
N12 C13 C12 108.0(3)
N12 C14 C15 113.1(3)
C14 C15 P1 110.1(2)
C26 C21 C22 119.0(3)
C26 C21 P1 121.2(2)
C22 C21 P1 119.8(2)
C23 C22 C21 120.3(3)
C22 C23 C24 119.9(3)
C25 C24 C23 119.9(3)
C24 C25 C26 120.7(3)
C21 C26 C25 120.2(3)
C32 C31 C36 118.6(3)
C32 C31 P1 120.6(2)
C36 C31 P1 120.7(3)
C31 C32 C33 121.0(3)
C32 C33 C34 120.0(4)
C35 C34 C33 119.3(3)
C34 C35 C36 121.7(3)
C35 C36 C31 119.4(3)

loop_
_geom_bond_atom_site_label_1
_geom_bond_atom_site_label_2
_geom_bond_distance
Rh1 C1 1.820(4)
Rh1 N11 2.108(3)
Rh1 O2 2.174(2)
Rh1 P1 2.1976(10)
S1 O4 1.423(3)
S1 O3 1.426(3)
S1 O2 1.455(2)
S1 C2 1.819(4)
P1 C21 1.817(3)
P1 C31 1.819(3)
P1 C15 1.825(3)
F1 C2 1.293(5)
O1 C1 1.139(4)
F2 C2 1.335(4)
C2 F3 1.328(5)
N11 C11 1.343(4)
N11 N12 1.358(4)
C11 C12 1.385(5)
N12 C13 1.345(4)
N12 C14 1.456(4)
C12 C13 1.371(5)
C14 C15 1.534(5)
C21 C26 1.388(5)
C21 C22 1.401(5)
C22 C23 1.387(5)
C23 C24 1.390(5)
C24 C25 1.371(5)
C25 C26 1.387(5)
C31 C32 1.387(5)
C31 C36 1.410(4)
C32 C33 1.386(5)
C33 C34 1.385(6)
C34 C35 1.374(6)
C35 C36 1.379(5)
